data_7215982
loop_
_publ_author_name
'Liu, Yi-Ting'
'Du, Yuan-Qi'
'Wu, Xiao'
'Zheng, Zhi-Peng'
'Lin, Xiao-Ming'
'Zhu, Li-Cai'
'Cai, Yue-Peng'

_publ_section_title
;
 A series of lanthanide complexes based on pyridine-3,5-dicarboxylate and
 succinate ligands: syntheses, structures and properties
;
_journal_issue 29
_journal_name_full CrystEngComm
_journal_page_first 6797
_journal_paper_doi 10.1039/c4ce00417e
_journal_volume 16
_journal_year 2014
_chemical_formula_moiety C9H11NO9Tb,2(H2O)
_chemical_formula_sum 'C9 H15 N O11 Tb'
_chemical_formula_weight 472.14
_chemical_name_systematic
; 
 ? 
;
_space_group_IT_number 14
_symmetry_cell_setting monoclinic
_symmetry_space_group_name_Hall '-P 2ybc'
_symmetry_space_group_name_H-M 'P 1 21/c 1'
_atom_sites_solution_hydrogens geom
_atom_sites_solution_primary direct
_atom_sites_solution_secondary difmap
_audit_creation_method SHELXL-97
_cell_angle_alpha 90.00
_cell_angle_beta 97.8620(10)
_cell_angle_gamma 90.00
_cell_formula_units_Z 4
_cell_length_a 15.8734(12)
_cell_length_b 13.4525(10)
_cell_length_c 6.6309(5)
_cell_measurement_reflns_used 5830
_cell_measurement_temperature 296(2)
_cell_measurement_theta_max 28.39
_cell_measurement_theta_min 2.59
_cell_volume 1402.63(18)
_computing_cell_refinement 'Bruker SAINT'
_computing_data_collection 'Bruker APEX2'
_computing_data_reduction 'Bruker SAINT'
_computing_molecular_graphics 'SHELXTL-XP (Bruker, 2004)'
_computing_publication_material SHELXL-97
_computing_structure_refinement 'SHELXL-97 (Sheldrick, 2008)'
_computing_structure_solution 'SHELXS-97 (Sheldrick, 2008)'
_diffrn_ambient_temperature 293(2)
_diffrn_measured_fraction_theta_full 0.999
_diffrn_measured_fraction_theta_max 0.999
_diffrn_measurement_device_type 'Bruker APEX-II CCD'
_diffrn_measurement_method '\f and \w scans'
_diffrn_radiation_monochromator graphite
_diffrn_radiation_source 'fine-focus sealed tube'
_diffrn_radiation_type MoK\a
_diffrn_radiation_wavelength 0.71073
_diffrn_reflns_av_R_equivalents 0.0216
_diffrn_reflns_av_sigmaI/netI 0.0225
_diffrn_reflns_limit_h_max 17
_diffrn_reflns_limit_h_min -19
_diffrn_reflns_limit_k_max 13
_diffrn_reflns_limit_k_min -16
_diffrn_reflns_limit_l_max 7
_diffrn_reflns_limit_l_min -7
_diffrn_reflns_number 7014
_diffrn_reflns_theta_full 25.19
_diffrn_reflns_theta_max 25.19
_diffrn_reflns_theta_min 1.99
_exptl_absorpt_coefficient_mu 5.102
_exptl_absorpt_correction_T_max 0.654
_exptl_absorpt_correction_T_min 0.607
_exptl_absorpt_correction_type multi-scan
_exptl_crystal_colour colorless
_exptl_crystal_density_diffrn 2.236
_exptl_crystal_density_method 'not measured'
_exptl_crystal_description block
_exptl_crystal_F_000 916
_exptl_crystal_size_max 0.2
_exptl_crystal_size_mid 0.1
_exptl_crystal_size_min 0.1
_refine_diff_density_max 0.798
_refine_diff_density_min -0.697
_refine_diff_density_rms 0.117
_refine_ls_extinction_coef 0.0067(4)
_refine_ls_extinction_expression Fc^*^=kFc[1+0.001xFc^2^\l^3^/sin(2\q)]^-1/4^
_refine_ls_extinction_method SHELXL
_refine_ls_goodness_of_fit_ref 1.052
_refine_ls_hydrogen_treatment mixed
_refine_ls_matrix_type full
_refine_ls_number_parameters 200
_refine_ls_number_reflns 2503
_refine_ls_number_restraints 0
_refine_ls_restrained_S_all 1.052
_refine_ls_R_factor_all 0.0239
_refine_ls_R_factor_gt 0.0227
_refine_ls_shift/su_max 0.001
_refine_ls_shift/su_mean 0.000
_refine_ls_structure_factor_coef Fsqd
_refine_ls_weighting_details 'calc w=1/[\s^2^(Fo^2^)+(0.0338P)^2^+3.7984P] where P=(Fo^2^+2Fc^2^)/3'
_refine_ls_weighting_scheme calc
_refine_ls_wR_factor_gt 0.0618
_refine_ls_wR_factor_ref 0.0626
_reflns_number_gt 2380
_reflns_number_total 2503
_reflns_threshold_expression >2sigma(I)
_cod_data_source_file c4ce00417e2.cif
_cod_data_source_block CCDC
_cod_depositor_comments 'Adding full bibliography for 7215980--7215985.cif.'
_cod_original_sg_symbol_H-M p21/c
_cod_database_code 7215982

loop_
_symmetry_equiv_pos_as_xyz
'x, y, z'
'-x, y+1/2, -z+1/2'
'-x, -y, -z'
'x, -y-1/2, z-1/2'

loop_
_atom_site_label
_atom_site_type_symbol
_atom_site_fract_x
_atom_site_fract_y
_atom_site_fract_z
_atom_site_U_iso_or_equiv
_atom_site_adp_type
_atom_site_occupancy
_atom_site_symmetry_multiplicity
_atom_site_calc_flag
_atom_site_refinement_flags
Tb1 Tb 0.251177(11) -0.060801(13) 0.46505(3) 0.01937(11) Uani 1 1 d .
O1 O 0.31965(18) -0.2033(2) 0.3655(5) 0.0319(7) Uani 1 1 d .
O1W O 0.1476(2) -0.1789(3) 0.5770(8) 0.0629(13) Uani 1 1 d .
H1 H 0.1025 -0.1791 0.4917 0.094 Uiso 1 1 d R
H2 H 0.1348 -0.1606 0.6917 0.094 Uiso 1 1 d R
O2 O 0.31887(17) -0.3627(2) 0.2840(4) 0.0235(6) Uani 1 1 d .
O2W O 0.3061(2) -0.0246(2) 0.1402(5) 0.0384(8) Uani 1 1 d .
H3 H 0.3582 -0.0080 0.1643 0.058 Uiso 1 1 d R
H4 H 0.2785 0.0237 0.0809 0.058 Uiso 1 1 d R
O3 O 0.71921(17) -0.1235(2) 0.5553(5) 0.0262(6) Uani 1 1 d .
O3W O 0.2009(2) 0.0271(3) 0.7541(5) 0.0383(8) Uani 1 1 d .
H5 H 0.1541 0.0016 0.7767 0.057 Uiso 1 1 d R
H6 H 0.1937 0.0886 0.7282 0.057 Uiso 1 1 d R
O4 O 0.61040(18) -0.0283(2) 0.4415(5) 0.0263(6) Uani 1 1 d .
O5 O 0.1527(2) -0.1207(3) 0.1537(7) 0.0577(12) Uani 1 1 d .
O6 O 0.11453(19) 0.0114(2) 0.3073(6) 0.0379(8) Uani 1 1 d .
N1 N 0.5798(2) -0.3810(2) 0.4163(5) 0.0202(7) Uani 1 1 d .
C1 C 0.3562(2) -0.2830(3) 0.3376(5) 0.0166(7) Uani 1 1 d .
C2 C 0.4521(2) -0.2836(3) 0.3762(5) 0.0148(7) Uani 1 1 d .
C3 C 0.4954(2) -0.3741(3) 0.3795(5) 0.0171(7) Uani 1 1 d .
H3A H 0.4639 -0.4321 0.3548 0.021 Uiso 1 1 calc R
C4 C 0.6239(2) -0.2968(3) 0.4510(6) 0.0196(8) Uani 1 1 d .
H4A H 0.6827 -0.3012 0.4802 0.024 Uiso 1 1 calc R
C5 C 0.5871(2) -0.2034(3) 0.4460(5) 0.0165(7) Uani 1 1 d .
C6 C 0.4990(2) -0.1969(3) 0.4082(5) 0.0172(7) Uani 1 1 d .
H6A H 0.4720 -0.1354 0.4043 0.021 Uiso 1 1 calc R
C7 C 0.6424(2) -0.1120(3) 0.4824(6) 0.0184(8) Uani 1 1 d .
C8 C 0.1007(3) -0.0514(3) 0.1672(8) 0.0346(11) Uani 1 1 d .
C9 C 0.0219(4) -0.0481(4) 0.0106(10) 0.0513(15) Uani 1 1 d .
H9A H 0.0379 -0.0664 -0.1206 0.062 Uiso 1 1 calc R
H9B H -0.0177 -0.0979 0.0461 0.062 Uiso 1 1 calc R
O4W O 0.1616(3) -0.7276(3) 0.2987(9) 0.0759(15) Uani 1 1 d .
H7 H 0.1553 -0.7494 0.1772 0.114 Uiso 1 1 d R
H8 H 0.2082 -0.7522 0.3551 0.114 Uiso 1 1 d R
O5W O 0.0280(3) -0.6616(4) -0.0087(9) 0.0884(17) Uani 1 1 d .
H9 H 0.0443 -0.6061 -0.0510 0.133 Uiso 1 1 d R
H10 H 0.0348 -0.6612 0.1207 0.133 Uiso 1 1 d R

loop_
_atom_site_aniso_label
_atom_site_aniso_U_11
_atom_site_aniso_U_22
_atom_site_aniso_U_33
_atom_site_aniso_U_23
_atom_site_aniso_U_13
_atom_site_aniso_U_12
Tb1 0.01512(14) 0.01519(14) 0.02651(16) 0.00056(7) -0.00185(8) 0.00048(6)
O1 0.0243(15) 0.0201(15) 0.0501(19) -0.0082(13) 0.0004(13) 0.0066(12)
O1W 0.0199(17) 0.042(2) 0.124(4) 0.029(2) 0.002(2) -0.0048(15)
O2 0.0182(13) 0.0197(14) 0.0311(16) -0.0046(11) -0.0021(11) -0.0034(11)
O2W 0.056(2) 0.0296(17) 0.0322(18) -0.0075(14) 0.0167(15) -0.0149(16)
O3 0.0160(13) 0.0188(14) 0.0418(17) -0.0013(12) -0.0030(12) -0.0024(11)
O3W 0.047(2) 0.0338(17) 0.0360(18) 0.0032(14) 0.0128(15) 0.0125(15)
O4 0.0243(15) 0.0156(14) 0.0363(17) 0.0032(12) -0.0054(12) -0.0046(12)
O5 0.0274(18) 0.053(2) 0.085(3) -0.029(2) -0.0207(18) 0.0096(17)
O6 0.0256(16) 0.0290(17) 0.054(2) -0.0046(15) -0.0118(14) 0.0066(13)
N1 0.0224(17) 0.0150(15) 0.0224(17) -0.0021(12) 0.0003(13) 0.0019(13)
C1 0.0192(18) 0.0175(18) 0.0129(18) -0.0002(13) 0.0008(14) 0.0016(15)
C2 0.0191(18) 0.0138(17) 0.0112(17) -0.0013(13) 0.0009(13) -0.0005(14)
C3 0.0194(18) 0.0146(17) 0.0168(18) -0.0019(14) 0.0007(14) -0.0008(14)
C4 0.0154(18) 0.0209(19) 0.0220(19) -0.0017(15) 0.0002(14) -0.0010(15)
C5 0.0206(18) 0.0158(18) 0.0125(17) -0.0010(13) 0.0001(14) -0.0042(14)
C6 0.0226(19) 0.0135(17) 0.0154(17) -0.0011(14) 0.0019(14) 0.0005(15)
C7 0.0213(19) 0.0183(19) 0.0156(18) -0.0009(14) 0.0022(14) -0.0045(15)
C8 0.025(2) 0.029(2) 0.046(3) 0.002(2) -0.010(2) -0.0020(18)
C9 0.038(3) 0.043(3) 0.065(4) -0.010(3) -0.023(3) 0.006(2)
O4W 0.060(3) 0.049(2) 0.112(4) 0.029(3) -0.014(3) -0.001(2)
O5W 0.051(3) 0.107(4) 0.102(4) 0.037(3) -0.005(3) -0.025(3)

loop_
_atom_type_symbol
_atom_type_description
_atom_type_scat_dispersion_real
_atom_type_scat_dispersion_imag
_atom_type_scat_source
C C 0.0033 0.0016 'International Tables Vol C Tables 4.2.6.8 and 6.1.1.4'
H H 0.0000 0.0000 'International Tables Vol C Tables 4.2.6.8 and 6.1.1.4'
N N 0.0061 0.0033 'International Tables Vol C Tables 4.2.6.8 and 6.1.1.4'
O O 0.0106 0.0060 'International Tables Vol C Tables 4.2.6.8 and 6.1.1.4'
Tb Tb -0.1723 4.1537 'International Tables Vol C Tables 4.2.6.8 and 6.1.1.4'

loop_
_geom_angle_atom_site_label_1
_geom_angle_atom_site_label_2
_geom_angle_atom_site_label_3
_geom_angle
_geom_angle_site_symmetry_1
_geom_angle_site_symmetry_3
O1 Tb1 O2 74.66(10) . 4_556
O1 Tb1 O6 128.01(11) . .
O2 Tb1 O6 141.39(11) 4_556 .
O1 Tb1 O1W 84.94(13) . .
O2 Tb1 O1W 72.75(12) 4_556 .
O6 Tb1 O1W 78.39(12) . .
O1 Tb1 O3W 145.11(11) . .
O2 Tb1 O3W 71.55(10) 4_556 .
O6 Tb1 O3W 77.47(11) . .
O1W Tb1 O3W 77.09(15) . .
O1 Tb1 O2W 71.59(12) . .
O2 Tb1 O2W 131.59(11) 4_556 .
O6 Tb1 O2W 87.02(12) . .
O1W Tb1 O2W 135.59(14) . .
O3W Tb1 O2W 140.13(11) . .
O1 Tb1 O4 92.07(10) . 3_656
O2 Tb1 O4 73.88(9) 4_556 3_656
O6 Tb1 O4 127.26(10) . 3_656
O1W Tb1 O4 146.08(13) . 3_656
O3W Tb1 O4 86.82(11) . 3_656
O2W Tb1 O4 73.75(11) . 3_656
O1 Tb1 O3 133.63(10) . 3_656
O2 Tb1 O3 113.12(9) 4_556 3_656
O6 Tb1 O3 75.61(10) . 3_656
O1W Tb1 O3 141.42(12) . 3_656
O3W Tb1 O3 69.82(11) . 3_656
O2W Tb1 O3 70.82(10) . 3_656
O4 Tb1 O3 51.79(9) 3_656 3_656
O1 Tb1 O5 76.68(11) . .
O2 Tb1 O5 135.41(12) 4_556 .
O6 Tb1 O5 51.33(11) . .
O1W Tb1 O5 71.35(16) . .
O3W Tb1 O5 123.52(12) . .
O2W Tb1 O5 66.90(13) . .
O4 Tb1 O5 140.63(13) 3_656 .
O3 Tb1 O5 111.41(12) 3_656 .
O1 Tb1 C7 114.16(11) . 3_656
O2 Tb1 C7 93.08(10) 4_556 3_656
O6 Tb1 C7 101.61(11) . 3_656
O1W Tb1 C7 152.84(14) . 3_656
O3W Tb1 C7 76.45(11) . 3_656
O2W Tb1 C7 71.02(10) . 3_656
O4 Tb1 C7 25.80(10) 3_656 3_656
O3 Tb1 C7 26.02(10) 3_656 3_656
O5 Tb1 C7 129.93(13) . 3_656
O1 Tb1 C8 102.45(12) . .
O2 Tb1 C8 146.00(12) 4_556 .
O6 Tb1 C8 25.56(12) . .
O1W Tb1 C8 73.25(14) . .
O3W Tb1 C8 100.63(13) . .
O2W Tb1 C8 75.74(14) . .
O4 Tb1 C8 139.82(11) 3_656 .
O3 Tb1 C8 93.61(11) 3_656 .
O5 Tb1 C8 25.78(12) . .
C7 Tb1 C8 117.79(12) 3_656 .
C1 O1 Tb1 172.0(3) . .
Tb1 O1W H1 109.7 . .
Tb1 O1W H2 109.4 . .
H1 O1W H2 108.2 . .
C1 O2 Tb1 137.3(2) . 4
Tb1 O2W H3 109.7 . .
Tb1 O2W H4 109.4 . .
H3 O2W H4 108.2 . .
C7 O3 Tb1 92.1(2) . 3_656
Tb1 O3W H5 109.0 . .
Tb1 O3W H6 111.0 . .
H5 O3W H6 109.4 . .
C7 O4 Tb1 93.5(2) . 3_656
C8 O5 Tb1 92.5(3) . .
C8 O6 Tb1 96.0(3) . .
C3 N1 C4 117.5(3) . .
O1 C1 O2 124.6(3) . .
O1 C1 C2 117.3(3) . .
O2 C1 C2 118.1(3) . .
C6 C2 C3 118.6(3) . .
C6 C2 C1 122.0(3) . .
C3 C2 C1 119.3(3) . .
N1 C3 C2 123.0(3) . .
N1 C3 H3A 118.5 . .
C2 C3 H3A 118.5 . .
N1 C4 C5 123.9(3) . .
N1 C4 H4A 118.1 . .
C5 C4 H4A 118.1 . .
C4 C5 C6 118.1(3) . .
C4 C5 C7 120.1(3) . .
C6 C5 C7 121.8(3) . .
C2 C6 C5 118.8(3) . .
C2 C6 H6A 120.6 . .
C5 C6 H6A 120.6 . .
O4 C7 O3 122.5(3) . .
O4 C7 C5 119.3(3) . .
O3 C7 C5 118.2(3) . .
O4 C7 Tb1 60.70(19) . 3_656
O3 C7 Tb1 61.90(19) . 3_656
C5 C7 Tb1 177.7(3) . 3_656
O6 C8 O5 120.2(4) . .
O6 C8 C9 122.3(4) . .
O5 C8 C9 117.5(4) . .
O6 C8 Tb1 58.5(2) . .
O5 C8 Tb1 61.7(2) . .
C9 C8 Tb1 179.1(3) . .
C9 C9 C8 115.4(6) 3 .
C9 C9 H9A 108.4 3 .
C8 C9 H9A 108.4 . .
C9 C9 H9B 108.4 3 .
C8 C9 H9B 108.4 . .
H9A C9 H9B 107.5 . .
H7 O4W H8 105.4 . .
H9 O5W H10 109.0 . .

loop_
_geom_bond_atom_site_label_1
_geom_bond_atom_site_label_2
_geom_bond_distance
_geom_bond_site_symmetry_2
Tb1 O1 2.342(3) .
Tb1 O2 2.462(3) 4_556
Tb1 O6 2.474(3) .
Tb1 O1W 2.472(3) .
Tb1 O3W 2.475(3) .
Tb1 O2W 2.480(3) .
Tb1 O4 2.505(3) 3_656
Tb1 O3 2.531(3) 3_656
Tb1 O5 2.544(4) .
Tb1 C7 2.867(4) 3_656
Tb1 C8 2.886(5) .
O1 C1 1.245(5) .
O1W H1 0.8501 .
O1W H2 0.8501 .
O2 C1 1.253(5) .
O2 Tb1 2.462(3) 4
O2W H3 0.8500 .
O2W H4 0.8500 .
O3 C7 1.259(5) .
O3 Tb1 2.531(3) 3_656
O3W H5 0.8501 .
O3W H6 0.8499 .
O4 C7 1.250(5) .
O4 Tb1 2.505(3) 3_656
O5 C8 1.256(6) .
O6 C8 1.252(6) .
N1 C3 1.332(5) .
N1 C4 1.334(5) .
C1 C2 1.509(5) .
C2 C6 1.384(5) .
C2 C3 1.397(5) .
C3 H3A 0.9300 .
C4 C5 1.385(5) .
C4 H4A 0.9300 .
C5 C6 1.388(5) .
C5 C7 1.510(5) .
C6 H6A 0.9300 .
C7 Tb1 2.867(4) 3_656
C8 C9 1.513(7) .
C9 C9 1.467(10) 3
C9 H9A 0.9700 .
C9 H9B 0.9700 .
O4W H7 0.8500 .
O4W H8 0.8500 .
O5W H9 0.8500 .
O5W H10 0.8500 .

loop_
_geom_torsion_atom_site_label_1
_geom_torsion_atom_site_label_2
_geom_torsion_atom_site_label_3
_geom_torsion_atom_site_label_4
_geom_torsion
_geom_torsion_site_symmetry_1
_geom_torsion_site_symmetry_4
O2 Tb1 O1 C1 18.4(19) 4_556 .
O6 Tb1 O1 C1 -126.1(19) . .
O1W Tb1 O1 C1 -55.1(19) . .
O3W Tb1 O1 C1 4(2) . .
O2W Tb1 O1 C1 163.1(19) . .
O4 Tb1 O1 C1 91.0(19) 3_656 .
O3 Tb1 O1 C1 125.9(19) 3_656 .
O5 Tb1 O1 C1 -127.1(19) . .
C7 Tb1 O1 C1 104.8(19) 3_656 .
C8 Tb1 O1 C1 -126.7(19) . .
O1 Tb1 O5 C8 179.1(4) . .
O2 Tb1 O5 C8 127.9(3) 4_556 .
O6 Tb1 O5 C8 0.1(3) . .
O1W Tb1 O5 C8 90.0(3) . .
O3W Tb1 O5 C8 30.4(4) . .
O2W Tb1 O5 C8 -105.5(4) . .
O4 Tb1 O5 C8 -104.2(3) 3_656 .
O3 Tb1 O5 C8 -49.0(4) 3_656 .
C7 Tb1 O5 C8 -70.4(4) 3_656 .
O1 Tb1 O6 C8 -1.3(4) . .
O2 Tb1 O6 C8 -117.4(3) 4_556 .
O1W Tb1 O6 C8 -75.4(3) . .
O3W Tb1 O6 C8 -154.5(3) . .
O2W Tb1 O6 C8 62.4(3) . .
O4 Tb1 O6 C8 129.4(3) 3_656 .
O3 Tb1 O6 C8 133.4(3) 3_656 .
O5 Tb1 O6 C8 -0.1(3) . .
C7 Tb1 O6 C8 132.4(3) 3_656 .
Tb1 O1 C1 O2 89.3(19) . .
Tb1 O1 C1 C2 -89.2(19) . .
Tb1 O2 C1 O1 81.0(5) 4 .
Tb1 O2 C1 C2 -100.5(4) 4 .
O1 C1 C2 C6 -10.6(5) . .
O2 C1 C2 C6 170.9(3) . .
O1 C1 C2 C3 169.6(3) . .
O2 C1 C2 C3 -8.9(5) . .
C4 N1 C3 C2 -0.1(5) . .
C6 C2 C3 N1 1.5(5) . .
C1 C2 C3 N1 -178.7(3) . .
C3 N1 C4 C5 -1.6(6) . .
N1 C4 C5 C6 1.8(6) . .
N1 C4 C5 C7 -178.5(3) . .
C3 C2 C6 C5 -1.2(5) . .
C1 C2 C6 C5 179.0(3) . .
C4 C5 C6 C2 -0.3(5) . .
C7 C5 C6 C2 -179.9(3) . .
Tb1 O4 C7 O3 3.4(4) 3_656 .
Tb1 O4 C7 C5 -177.4(3) 3_656 .
Tb1 O3 C7 O4 -3.3(4) 3_656 .
Tb1 O3 C7 C5 177.4(3) 3_656 .
C4 C5 C7 O4 167.0(4) . .
C6 C5 C7 O4 -13.3(5) . .
C4 C5 C7 O3 -13.6(5) . .
C6 C5 C7 O3 166.0(3) . .
C4 C5 C7 Tb1 79(7) . 3_656
C6 C5 C7 Tb1 -101(7) . 3_656
Tb1 O6 C8 O5 0.1(5) . .
Tb1 O6 C8 C9 179.6(5) . .
Tb1 O5 C8 O6 -0.1(5) . .
Tb1 O5 C8 C9 -179.6(5) . .
O1 Tb1 C8 O6 178.9(3) . .
O2 Tb1 C8 O6 98.0(3) 4_556 .
O1W Tb1 C8 O6 98.2(3) . .
O3W Tb1 C8 O6 25.3(3) . .
O2W Tb1 C8 O6 -114.0(3) . .
O4 Tb1 C8 O6 -72.5(4) 3_656 .
O3 Tb1 C8 O6 -44.9(3) 3_656 .
O5 Tb1 C8 O6 179.9(5) . .
C7 Tb1 C8 O6 -54.9(3) 3_656 .
O1 Tb1 C8 O5 -0.9(4) . .
O2 Tb1 C8 O5 -81.9(4) 4_556 .
O6 Tb1 C8 O5 -179.9(5) . .
O1W Tb1 C8 O5 -81.7(3) . .
O3W Tb1 C8 O5 -154.6(3) . .
O2W Tb1 C8 O5 66.1(3) . .
O4 Tb1 C8 O5 107.7(3) 3_656 .
O3 Tb1 C8 O5 135.3(3) 3_656 .
C7 Tb1 C8 O5 125.2(3) 3_656 .
O1 Tb1 C8 C9 23(29) . .
O2 Tb1 C8 C9 -58(29) 4_556 .
O6 Tb1 C8 C9 -156(29) . .
O1W Tb1 C8 C9 -58(29) . .
O3W Tb1 C8 C9 -131(29) . .
O2W Tb1 C8 C9 90(29) . .
O4 Tb1 C8 C9 131(29) 3_656 .
O3 Tb1 C8 C9 159(29) 3_656 .
O5 Tb1 C8 C9 24(29) . .
C7 Tb1 C8 C9 149(29) 3_656 .
O6 C8 C9 C9 19.5(11) . 3
O5 C8 C9 C9 -161.0(7) . 3
Tb1 C8 C9 C9 176(100) . 3
